data_4088182
loop_
_publ_author_name
'Zhang, Yuxuan'
'Fang, Huaquan'
'Yao, Wubing'
'Leng, Xuebing'
'Huang, Zheng'

_publ_section_title
;
 Synthesis of Pincer Hydrido Ruthenium Olefin Complexes for Catalytic
 Alkane Dehydrogenation
;
_journal_issue 2
_journal_name_full Organometallics
_journal_page_first 181
_journal_paper_doi 10.1021/acs.organomet.5b00912
_journal_volume 35
_journal_year 2016
_chemical_formula_sum 'C25 H40 O2 P2 Ru'
_chemical_formula_weight 535.58
_space_group_crystal_system triclinic
_space_group_IT_number 2
_space_group_name_Hall '-P 1'
_space_group_name_H-M_alt 'P -1'
_atom_sites_solution_hydrogens mixed
_audit_creation_method SHELXL-2014
_cell_angle_alpha 85.368(6)
_cell_angle_beta 72.180(5)
_cell_angle_gamma 63.267(5)
_cell_formula_units_Z 2
_cell_length_a 10.288(3)
_cell_length_b 10.829(3)
_cell_length_c 13.322(4)
_cell_measurement_temperature 296(2)
_cell_volume 1259.1(6)
_computing_structure_refinement 'SHELXL-2014 (Sheldrick, 2014)'
_diffrn_ambient_temperature 296(2)
_diffrn_measured_fraction_theta_full 0.998
_diffrn_measured_fraction_theta_max 0.979
_diffrn_radiation_type MoK\a
_diffrn_radiation_wavelength 0.71073
_diffrn_reflns_av_R_equivalents 0.0180
_diffrn_reflns_av_unetI/netI 0.0337
_diffrn_reflns_Laue_measured_fraction_full 0.998
_diffrn_reflns_Laue_measured_fraction_max 0.979
_diffrn_reflns_limit_h_max 14
_diffrn_reflns_limit_h_min -14
_diffrn_reflns_limit_k_max 15
_diffrn_reflns_limit_k_min -13
_diffrn_reflns_limit_l_max 18
_diffrn_reflns_limit_l_min -18
_diffrn_reflns_number 12781
_diffrn_reflns_point_group_measured_fraction_full 0.998
_diffrn_reflns_point_group_measured_fraction_max 0.979
_diffrn_reflns_theta_full 25.242
_diffrn_reflns_theta_max 30.677
_diffrn_reflns_theta_min 1.609
_exptl_absorpt_coefficient_mu 0.768
_exptl_crystal_density_diffrn 1.413
_exptl_crystal_F_000 560
_exptl_crystal_size_max 0.250
_exptl_crystal_size_mid 0.200
_exptl_crystal_size_min 0.150
_refine_diff_density_max 0.327
_refine_diff_density_min -0.387
_refine_diff_density_rms 0.062
_refine_ls_extinction_coef 0.0043(4)
_refine_ls_extinction_expression Fc^*^=kFc[1+0.001xFc^2^\l^3^/sin(2\q)]^-1/4^
_refine_ls_extinction_method SHELXL
_refine_ls_goodness_of_fit_ref 1.031
_refine_ls_hydrogen_treatment mixed
_refine_ls_matrix_type full
_refine_ls_number_parameters 284
_refine_ls_number_reflns 7646
_refine_ls_number_restraints 0
_refine_ls_restrained_S_all 1.031
_refine_ls_R_factor_all 0.0387
_refine_ls_R_factor_gt 0.0287
_refine_ls_shift/su_max 0.023
_refine_ls_shift/su_mean 0.001
_refine_ls_structure_factor_coef Fsqd
_refine_ls_weighting_details 'w=1/[\s^2^(Fo^2^)+(0.0333P)^2^+0.1318P] where P=(Fo^2^+2Fc^2^)/3'
_refine_ls_weighting_scheme calc
_refine_ls_wR_factor_gt 0.0656
_refine_ls_wR_factor_ref 0.0705
_reflns_Friedel_coverage 0.000
_reflns_number_gt 6468
_reflns_number_total 7646
_reflns_threshold_expression 'I > 2\s(I)'
_cod_data_source_file om5b00912_si_004.cif
_cod_data_source_block mo_dm14408_0m
_cod_original_cell_volume 1259.1(7)
_cod_database_code 4088182
_shelx_space_group_comment
;
The symmetry employed for this shelxl refinement is uniquely defined
by the following loop, which should always be used as a source of
symmetry information in preference to the above space-group names.
They are only intended as comments.
;
_shelx_estimated_absorpt_t_min 0.831
_shelx_estimated_absorpt_t_max 0.893
_shelxl_version_number 2014-3

loop_
_space_group_symop_operation_xyz
'x, y, z'
'-x, -y, -z'

loop_
_atom_site_label
_atom_site_type_symbol
_atom_site_fract_x
_atom_site_fract_y
_atom_site_fract_z
_atom_site_U_iso_or_equiv
_atom_site_adp_type
_atom_site_occupancy
_atom_site_site_symmetry_order
_atom_site_calc_flag
_atom_site_refinement_flags_posn
_atom_site_refinement_flags_adp
Ru1 Ru 0.18651(2) 0.22834(2) 0.27754(2) 0.02851(5) Uani 1 1 d . .
O1 O -0.11578(15) 0.27900(14) 0.22543(12) 0.0418(3) Uani 1 1 d . .
O2 O 0.09199(15) 0.54923(13) 0.31850(12) 0.0422(3) Uani 1 1 d . .
P1 P 0.06453(6) 0.15880(5) 0.19181(4) 0.03519(10) Uani 1 1 d . .
P2 P 0.25180(5) 0.40228(5) 0.29440(4) 0.03347(10) Uani 1 1 d . .
C1 C -0.01036(19) 0.40779(18) 0.27967(13) 0.0313(3) Uani 1 1 d . .
C2 C -0.1330(2) 0.40666(19) 0.25652(14) 0.0352(4) Uani 1 1 d . .
C3 C -0.2664(2) 0.5241(2) 0.25862(17) 0.0449(5) Uani 1 1 d . .
H3 H -0.3450 0.5176 0.2426 0.054 Uiso 1 1 calc R U
C4 C -0.2805(2) 0.6512(2) 0.28494(17) 0.0459(5) Uani 1 1 d . .
H4 H -0.3703 0.7311 0.2883 0.055 Uiso 1 1 calc R U
C5 C -0.1613(2) 0.66010(19) 0.30629(15) 0.0400(4) Uani 1 1 d . .
H5 H -0.1695 0.7454 0.3235 0.048 Uiso 1 1 calc R U
C6 C -0.0298(2) 0.53947(18) 0.30150(14) 0.0338(4) Uani 1 1 d . .
C7 C 0.1173(3) 0.1558(3) 0.04607(17) 0.0531(6) Uani 1 1 d . .
H7 H 0.0679 0.1090 0.0232 0.064 Uiso 1 1 calc R U
C8 C 0.2898(3) 0.0749(3) -0.0066(2) 0.0770(9) Uani 1 1 d . .
H8A H 0.3101 0.0617 -0.0813 0.115 Uiso 1 1 calc R U
H8B H 0.3275 -0.0136 0.0228 0.115 Uiso 1 1 calc R U
H8C H 0.3400 0.1260 0.0055 0.115 Uiso 1 1 calc R U
C9 C 0.0574(4) 0.3029(3) 0.0091(2) 0.0768(8) Uani 1 1 d . .
H9A H 0.0994 0.3531 0.0339 0.115 Uiso 1 1 calc R U
H9B H -0.0520 0.3489 0.0368 0.115 Uiso 1 1 calc R U
H9C H 0.0870 0.2990 -0.0668 0.115 Uiso 1 1 calc R U
C10 C 0.0235(3) 0.0076(2) 0.22191(19) 0.0488(5) Uani 1 1 d . .
H10 H 0.0048 -0.0016 0.2982 0.059 Uiso 1 1 calc R U
C11 C -0.1211(3) 0.0278(3) 0.1985(2) 0.0635(7) Uani 1 1 d . .
H11A H -0.1130 0.0489 0.1262 0.095 Uiso 1 1 calc R U
H11B H -0.2082 0.1028 0.2440 0.095 Uiso 1 1 calc R U
H11C H -0.1330 -0.0557 0.2108 0.095 Uiso 1 1 calc R U
C12 C 0.1568(4) -0.1297(3) 0.1678(3) 0.0787(9) Uani 1 1 d . .
H12A H 0.1367 -0.2053 0.1981 0.118 Uiso 1 1 calc R U
H12B H 0.2490 -0.1386 0.1779 0.118 Uiso 1 1 calc R U
H12C H 0.1682 -0.1314 0.0936 0.118 Uiso 1 1 calc R U
C13 C 0.3145(2) 0.4329(2) 0.40273(17) 0.0454(5) Uani 1 1 d . .
H13 H 0.2511 0.4153 0.4683 0.054 Uiso 1 1 calc R U
C14 C 0.2870(3) 0.5834(3) 0.4159(2) 0.0621(7) Uani 1 1 d . .
H14A H 0.3034 0.5967 0.4805 0.093 Uiso 1 1 calc R U
H14B H 0.1839 0.6456 0.4180 0.093 Uiso 1 1 calc R U
H14C H 0.3565 0.6019 0.3574 0.093 Uiso 1 1 calc R U
C15 C 0.4803(3) 0.3358(3) 0.3967(2) 0.0628(7) Uani 1 1 d . .
H15A H 0.5473 0.3595 0.3400 0.094 Uiso 1 1 calc R U
H15B H 0.5007 0.2418 0.3841 0.094 Uiso 1 1 calc R U
H15C H 0.4970 0.3450 0.4622 0.094 Uiso 1 1 calc R U
C16 C 0.3735(2) 0.4383(2) 0.17402(17) 0.0475(5) Uani 1 1 d . .
H16 H 0.3941 0.5119 0.1929 0.057 Uiso 1 1 calc R U
C17 C 0.2904(3) 0.4904(3) 0.09041(19) 0.0637(7) Uani 1 1 d . .
H17A H 0.3500 0.5190 0.0317 0.096 Uiso 1 1 calc R U
H17B H 0.1927 0.5677 0.1205 0.096 Uiso 1 1 calc R U
H17C H 0.2761 0.4174 0.0666 0.096 Uiso 1 1 calc R U
C18 C 0.5265(3) 0.3110(3) 0.1304(2) 0.0749(8) Uani 1 1 d . .
H18A H 0.5090 0.2354 0.1157 0.112 Uiso 1 1 calc R U
H18B H 0.5811 0.2857 0.1816 0.112 Uiso 1 1 calc R U
H18C H 0.5856 0.3319 0.0665 0.112 Uiso 1 1 calc R U
C19 C 0.0866(2) 0.1344(2) 0.41921(15) 0.0400(4) Uani 1 1 d . .
H19 H -0.0217 0.1552 0.4440 0.048 Uiso 1 1 calc R U
C20 C 0.1434(2) 0.2109(2) 0.45373(14) 0.0398(4) Uani 1 1 d . .
H20 H 0.0790 0.2910 0.5050 0.048 Uiso 1 1 calc R U
C21 C 0.3086(2) 0.1100(2) 0.44971(16) 0.0461(5) Uani 1 1 d . .
H21 H 0.3560 0.1388 0.4907 0.055 Uiso 1 1 calc R U
C22 C 0.2944(3) -0.0249(3) 0.4780(2) 0.0596(6) Uani 1 1 d . .
H22A H 0.2297 -0.0201 0.5495 0.071 Uiso 1 1 calc R U
H22B H 0.3925 -0.1060 0.4656 0.071 Uiso 1 1 calc R U
C23 C 0.2163(2) -0.0140(2) 0.39333(17) 0.0464(5) Uani 1 1 d . .
H23 H 0.1878 -0.0877 0.3880 0.056 Uiso 1 1 calc R U
C24 C 0.3304(2) 0.0041(2) 0.29527(17) 0.0428(4) Uani 1 1 d . .
H24 H 0.3903 -0.0650 0.2352 0.051 Uiso 1 1 calc R U
C25 C 0.3874(2) 0.0812(2) 0.33005(16) 0.0407(4) Uani 1 1 d . .
H25 H 0.4910 0.0714 0.2965 0.049 Uiso 1 1 calc R U
H1M H 0.285(2) 0.223(2) 0.1628(16) 0.043(6) Uiso 1 1 d . .

loop_
_atom_site_aniso_label
_atom_site_aniso_U_11
_atom_site_aniso_U_22
_atom_site_aniso_U_33
_atom_site_aniso_U_23
_atom_site_aniso_U_13
_atom_site_aniso_U_12
Ru1 0.02795(7) 0.02419(7) 0.02950(7) 0.00126(5) -0.00902(5) -0.00811(5)
O1 0.0364(7) 0.0344(7) 0.0572(8) -0.0018(6) -0.0190(6) -0.0141(6)
O2 0.0399(7) 0.0272(6) 0.0596(9) -0.0050(6) -0.0203(6) -0.0106(6)
P1 0.0379(2) 0.0298(2) 0.0367(2) -0.00177(18) -0.01351(19) -0.01218(19)
P2 0.0310(2) 0.0292(2) 0.0386(2) 0.00168(18) -0.01135(18) -0.01160(18)
C1 0.0293(8) 0.0265(8) 0.0331(8) 0.0015(6) -0.0106(7) -0.0076(7)
C2 0.0312(8) 0.0304(9) 0.0398(9) 0.0015(7) -0.0103(7) -0.0103(7)
C3 0.0301(9) 0.0413(11) 0.0583(12) 0.0041(9) -0.0171(9) -0.0096(8)
C4 0.0331(9) 0.0348(10) 0.0539(12) 0.0027(9) -0.0135(9) -0.0016(8)
C5 0.0408(10) 0.0272(9) 0.0417(10) -0.0009(7) -0.0121(8) -0.0064(8)
C6 0.0338(9) 0.0293(8) 0.0345(9) 0.0001(7) -0.0111(7) -0.0101(7)
C7 0.0582(13) 0.0663(15) 0.0385(11) -0.0052(10) -0.0161(10) -0.0288(12)
C8 0.0708(18) 0.094(2) 0.0487(14) -0.0248(14) -0.0017(13) -0.0282(17)
C9 0.090(2) 0.090(2) 0.0472(14) 0.0210(14) -0.0284(14) -0.0353(18)
C10 0.0606(13) 0.0369(11) 0.0567(13) 0.0015(9) -0.0236(11) -0.0245(10)
C11 0.0765(17) 0.0573(15) 0.0807(18) 0.0049(13) -0.0375(14) -0.0414(14)
C12 0.0815(19) 0.0368(13) 0.117(3) -0.0095(14) -0.0384(18) -0.0185(13)
C13 0.0455(11) 0.0516(12) 0.0496(11) 0.0029(9) -0.0204(9) -0.0268(10)
C14 0.0534(13) 0.0545(14) 0.0834(18) -0.0168(13) -0.0256(13) -0.0219(12)
C15 0.0559(14) 0.0577(15) 0.0919(19) 0.0147(13) -0.0433(14) -0.0281(12)
C16 0.0486(12) 0.0424(11) 0.0514(12) 0.0071(9) -0.0094(9) -0.0246(10)
C17 0.0882(19) 0.0590(15) 0.0520(13) 0.0215(12) -0.0229(13) -0.0415(15)
C18 0.0533(15) 0.0712(18) 0.0706(17) 0.0091(14) 0.0096(13) -0.0216(14)
C19 0.0392(10) 0.0431(11) 0.0357(9) 0.0050(8) -0.0081(8) -0.0192(9)
C20 0.0377(9) 0.0472(11) 0.0314(9) 0.0009(8) -0.0092(7) -0.0171(9)
C21 0.0459(11) 0.0506(12) 0.0446(11) 0.0122(9) -0.0233(9) -0.0194(10)
C22 0.0633(14) 0.0572(14) 0.0582(14) 0.0275(12) -0.0288(12) -0.0242(12)
C23 0.0512(12) 0.0371(10) 0.0531(12) 0.0133(9) -0.0205(10) -0.0201(9)
C24 0.0399(10) 0.0262(9) 0.0494(11) 0.0034(8) -0.0136(9) -0.0041(8)
C25 0.0294(9) 0.0346(10) 0.0497(11) 0.0062(8) -0.0148(8) -0.0061(7)

loop_
_atom_type_symbol
_atom_type_description
_atom_type_scat_dispersion_real
_atom_type_scat_dispersion_imag
_atom_type_scat_source
C C 0.0033 0.0016 'International Tables Vol C Tables 4.2.6.8 and 6.1.1.4'
H H 0.0000 0.0000 'International Tables Vol C Tables 4.2.6.8 and 6.1.1.4'
O O 0.0106 0.0060 'International Tables Vol C Tables 4.2.6.8 and 6.1.1.4'
P P 0.1023 0.0942 'International Tables Vol C Tables 4.2.6.8 and 6.1.1.4'
Ru Ru -1.2594 0.8363 'International Tables Vol C Tables 4.2.6.8 and 6.1.1.4'

loop_
_geom_angle_atom_site_label_1
_geom_angle_atom_site_label_2
_geom_angle_atom_site_label_3
_geom_angle
C1 Ru1 C24 157.58(8)
C1 Ru1 C25 157.69(7)
C24 Ru1 C25 36.03(8)
C1 Ru1 C19 98.55(7)
C24 Ru1 C19 63.86(8)
C25 Ru1 C19 75.38(8)
C1 Ru1 C20 98.69(7)
C24 Ru1 C20 75.35(8)
C25 Ru1 C20 63.74(7)
C19 Ru1 C20 35.55(7)
C1 Ru1 P1 76.08(6)
C24 Ru1 P1 88.08(6)
C25 Ru1 P1 123.82(6)
C19 Ru1 P1 85.18(6)
C20 Ru1 P1 119.90(5)
C1 Ru1 P2 76.97(6)
C24 Ru1 P2 123.52(6)
C25 Ru1 P2 88.04(6)
C19 Ru1 P2 122.11(6)
C20 Ru1 P2 87.30(6)
P1 Ru1 P2 144.087(19)
C1 Ru1 H1M 99.9(8)
C24 Ru1 H1M 93.2(8)
C25 Ru1 H1M 93.7(8)
C19 Ru1 H1M 153.8(8)
C20 Ru1 H1M 154.7(8)
P1 Ru1 H1M 81.4(8)
P2 Ru1 H1M 80.3(8)
C2 O1 P1 112.67(11)
C6 O2 P2 114.65(11)
O1 P1 C7 101.33(10)
O1 P1 C10 96.59(9)
C7 P1 C10 103.09(11)
O1 P1 Ru1 106.08(6)
C7 P1 Ru1 119.10(8)
C10 P1 Ru1 125.71(8)
O2 P2 C16 101.55(9)
O2 P2 C13 96.01(9)
C16 P2 C13 104.18(11)
O2 P2 Ru1 106.43(6)
C16 P2 Ru1 116.66(8)
C13 P2 Ru1 127.17(7)
C6 C1 C2 114.15(16)
C6 C1 Ru1 123.12(13)
C2 C1 Ru1 122.72(13)
C3 C2 C1 124.09(18)
C3 C2 O1 118.80(17)
C1 C2 O1 117.06(15)
C4 C3 C2 118.74(19)
C4 C3 H3 120.6
C2 C3 H3 120.6
C3 C4 C5 120.13(18)
C3 C4 H4 119.9
C5 C4 H4 119.9
C6 C5 C4 118.60(18)
C6 C5 H5 120.7
C4 C5 H5 120.7
C5 C6 O2 118.47(17)
C5 C6 C1 124.21(18)
O2 C6 C1 117.32(15)
C9 C7 C8 110.5(2)
C9 C7 P1 110.86(17)
C8 C7 P1 112.48(17)
C9 C7 H7 107.6
C8 C7 H7 107.6
P1 C7 H7 107.6
C7 C8 H8A 109.5
C7 C8 H8B 109.5
H8A C8 H8B 109.5
C7 C8 H8C 109.5
H8A C8 H8C 109.5
H8B C8 H8C 109.5
C7 C9 H9A 109.5
C7 C9 H9B 109.5
H9A C9 H9B 109.5
C7 C9 H9C 109.5
H9A C9 H9C 109.5
H9B C9 H9C 109.5
C11 C10 C12 109.7(2)
C11 C10 P1 112.95(16)
C12 C10 P1 113.88(18)
C11 C10 H10 106.6
C12 C10 H10 106.6
P1 C10 H10 106.6
C10 C11 H11A 109.5
C10 C11 H11B 109.5
H11A C11 H11B 109.5
C10 C11 H11C 109.5
H11A C11 H11C 109.5
H11B C11 H11C 109.5
C10 C12 H12A 109.5
C10 C12 H12B 109.5
H12A C12 H12B 109.5
C10 C12 H12C 109.5
H12A C12 H12C 109.5
H12B C12 H12C 109.5
C15 C13 C14 108.67(18)
C15 C13 P2 114.96(17)
C14 C13 P2 113.62(17)
C15 C13 H13 106.3
C14 C13 H13 106.3
P2 C13 H13 106.3
C13 C14 H14A 109.5
C13 C14 H14B 109.5
H14A C14 H14B 109.5
C13 C14 H14C 109.5
H14A C14 H14C 109.5
H14B C14 H14C 109.5
C13 C15 H15A 109.5
C13 C15 H15B 109.5
H15A C15 H15B 109.5
C13 C15 H15C 109.5
H15A C15 H15C 109.5
H15B C15 H15C 109.5
C18 C16 C17 110.9(2)
C18 C16 P2 111.45(16)
C17 C16 P2 110.51(16)
C18 C16 H16 107.9
C17 C16 H16 107.9
P2 C16 H16 107.9
C16 C17 H17A 109.5
C16 C17 H17B 109.5
H17A C17 H17B 109.5
C16 C17 H17C 109.5
H17A C17 H17C 109.5
H17B C17 H17C 109.5
C16 C18 H18A 109.5
C16 C18 H18B 109.5
H18A C18 H18B 109.5
C16 C18 H18C 109.5
H18A C18 H18C 109.5
H18B C18 H18C 109.5
C20 C19 C23 106.19(18)
C20 C19 Ru1 72.32(11)
C23 C19 Ru1 96.73(12)
C20 C19 H19 123.0
C23 C19 H19 123.0
Ru1 C19 H19 123.0
C19 C20 C21 106.31(18)
C19 C20 Ru1 72.13(11)
C21 C20 Ru1 96.98(12)
C19 C20 H20 122.9
C21 C20 H20 122.9
Ru1 C20 H20 122.9
C25 C21 C22 100.55(18)
C25 C21 C20 101.39(15)
C22 C21 C20 101.05(17)
C25 C21 H21 117.0
C22 C21 H21 117.0
C20 C21 H21 117.0
C21 C22 C23 93.24(16)
C21 C22 H22A 113.1
C23 C22 H22A 113.1
C21 C22 H22B 113.1
C23 C22 H22B 113.1
H22A C22 H22B 110.5
C24 C23 C19 101.72(15)
C24 C23 C22 100.51(18)
C19 C23 C22 101.06(18)
C24 C23 H23 116.9
C19 C23 H23 116.9
C22 C23 H23 116.9
C25 C24 C23 106.11(18)
C25 C24 Ru1 72.08(11)
C23 C24 Ru1 97.44(12)
C25 C24 H24 122.9
C23 C24 H24 122.9
Ru1 C24 H24 122.9
C24 C25 C21 106.11(17)
C24 C25 Ru1 71.89(11)
C21 C25 Ru1 97.67(12)
C24 C25 H25 122.8
C21 C25 H25 122.8
Ru1 C25 H25 122.8

loop_
_geom_bond_atom_site_label_1
_geom_bond_atom_site_label_2
_geom_bond_distance
Ru1 C1 2.0766(17)
Ru1 C24 2.243(2)
Ru1 C25 2.2455(19)
Ru1 C19 2.2577(19)
Ru1 C20 2.260(2)
Ru1 P1 2.3050(7)
Ru1 P2 2.3126(8)
Ru1 H1M 1.54(2)
O1 C2 1.393(2)
O1 P1 1.6581(15)
O2 C6 1.389(2)
O2 P2 1.6565(14)
P1 C7 1.848(2)
P1 C10 1.853(2)
P2 C16 1.844(2)
P2 C13 1.857(2)
C1 C6 1.390(3)
C1 C2 1.393(2)
C2 C3 1.383(3)
C3 C4 1.380(3)
C3 H3 0.9300
C4 C5 1.385(3)
C4 H4 0.9300
C5 C6 1.382(2)
C5 H5 0.9300
C7 C9 1.528(4)
C7 C8 1.533(4)
C7 H7 0.9800
C8 H8A 0.9600
C8 H8B 0.9600
C8 H8C 0.9600
C9 H9A 0.9600
C9 H9B 0.9600
C9 H9C 0.9600
C10 C11 1.530(3)
C10 C12 1.531(3)
C10 H10 0.9800
C11 H11A 0.9600
C11 H11B 0.9600
C11 H11C 0.9600
C12 H12A 0.9600
C12 H12B 0.9600
C12 H12C 0.9600
C13 C15 1.529(3)
C13 C14 1.539(3)
C13 H13 0.9800
C14 H14A 0.9600
C14 H14B 0.9600
C14 H14C 0.9600
C15 H15A 0.9600
C15 H15B 0.9600
C15 H15C 0.9600
C16 C18 1.527(3)
C16 C17 1.529(3)
C16 H16 0.9800
C17 H17A 0.9600
C17 H17B 0.9600
C17 H17C 0.9600
C18 H18A 0.9600
C18 H18B 0.9600
C18 H18C 0.9600
C19 C20 1.379(3)
C19 C23 1.536(3)
C19 H19 0.9800
C20 C21 1.539(3)
C20 H20 0.9800
C21 C25 1.536(3)
C21 C22 1.539(3)
C21 H21 0.9800
C22 C23 1.543(3)
C22 H22A 0.9700
C22 H22B 0.9700
C23 C24 1.533(3)
C23 H23 0.9800
C24 C25 1.388(3)
C24 H24 0.9800
C25 H25 0.9800

loop_
_geom_hbond_atom_site_label_D
_geom_hbond_atom_site_label_H
_geom_hbond_atom_site_label_A
_geom_hbond_distance_DH
_geom_hbond_distance_HA
_geom_hbond_distance_DA
_geom_hbond_angle_DHA
C14 H14B O2 0.96 2.37 2.861(3) 111.2
C17 H17B O2 0.96 2.55 3.025(3) 110.7

loop_
_geom_torsion_atom_site_label_1
_geom_torsion_atom_site_label_2
_geom_torsion_atom_site_label_3
_geom_torsion_atom_site_label_4
_geom_torsion
C2 O1 P1 C7 -101.22(14)
C2 O1 P1 C10 153.96(14)
C2 O1 P1 Ru1 23.81(13)
C6 O2 P2 C16 109.93(14)
C6 O2 P2 C13 -144.23(14)
C6 O2 P2 Ru1 -12.59(14)
C6 C1 C2 C3 -2.5(3)
Ru1 C1 C2 C3 179.11(15)
C6 C1 C2 O1 174.87(16)
Ru1 C1 C2 O1 -3.5(2)
P1 O1 C2 C3 162.40(15)
P1 O1 C2 C1 -15.1(2)
C1 C2 C3 C4 0.1(3)
O1 C2 C3 C4 -177.18(18)
C2 C3 C4 C5 1.5(3)
C3 C4 C5 C6 -0.6(3)
C4 C5 C6 O2 177.29(17)
C4 C5 C6 C1 -2.1(3)
P2 O2 C6 C5 -171.71(14)
P2 O2 C6 C1 7.7(2)
C2 C1 C6 C5 3.5(3)
Ru1 C1 C6 C5 -178.11(14)
C2 C1 C6 O2 -175.90(15)
Ru1 C1 C6 O2 2.5(2)
O1 P1 C7 C9 43.5(2)
C10 P1 C7 C9 143.09(19)
Ru1 P1 C7 C9 -72.3(2)
O1 P1 C7 C8 167.75(19)
C10 P1 C7 C8 -92.6(2)
Ru1 P1 C7 C8 52.0(2)
O1 P1 C10 C11 34.42(19)
C7 P1 C10 C11 -68.88(19)
Ru1 P1 C10 C11 149.66(15)
O1 P1 C10 C12 160.41(19)
C7 P1 C10 C12 57.1(2)
Ru1 P1 C10 C12 -84.3(2)
O2 P2 C13 C15 -166.70(17)
C16 P2 C13 C15 -63.16(19)
Ru1 P2 C13 C15 77.40(18)
O2 P2 C13 C14 -40.62(17)
C16 P2 C13 C14 62.92(18)
Ru1 P2 C13 C14 -156.51(13)
O2 P2 C16 C18 -175.47(18)
C13 P2 C16 C18 85.2(2)
Ru1 P2 C16 C18 -60.3(2)
O2 P2 C16 C17 -51.62(18)
C13 P2 C16 C17 -150.93(17)
Ru1 P2 C16 C17 63.57(18)
C23 C19 C20 C21 -0.2(2)
Ru1 C19 C20 C21 -92.22(13)
C23 C19 C20 Ru1 92.04(13)
C19 C20 C21 C25 69.30(19)
Ru1 C20 C21 C25 -4.06(16)
C19 C20 C21 C22 -34.0(2)
Ru1 C20 C21 C22 -107.34(15)
C25 C21 C22 C23 -52.50(19)
C20 C21 C22 C23 51.46(19)
C20 C19 C23 C24 -69.2(2)
Ru1 C19 C23 C24 4.34(16)
C20 C19 C23 C22 34.2(2)
Ru1 C19 C23 C22 107.66(15)
C21 C22 C23 C24 52.65(19)
C21 C22 C23 C19 -51.63(19)
C19 C23 C24 C25 69.06(19)
C22 C23 C24 C25 -34.7(2)
C19 C23 C24 Ru1 -4.37(16)
C22 C23 C24 Ru1 -108.13(15)
C23 C24 C25 C21 0.2(2)
Ru1 C24 C25 C21 92.97(13)
C23 C24 C25 Ru1 -92.77(13)
C22 C21 C25 C24 34.5(2)
C20 C21 C25 C24 -69.19(19)
C22 C21 C25 Ru1 107.77(14)
C20 C21 C25 Ru1 4.09(16)
